data_4114066
loop_
_publ_author_name
'Gary D. Enright'
'Konstantin A. Udachin'
'Igor L. Moudrakovski'
'John A. Ripmeester'

_publ_section_title
;
 Thermally Programmable Gas Storage and Release in Single Crystals of an
 Organic van der Waals Host
;
_journal_name_full 'Journal of the American Chemical Society'
_journal_page_first 9896
_journal_page_last 9897
_journal_paper_doi 10.1021/ja0351701
_journal_volume 125
_journal_year 2003
_chemical_formula_moiety 'C44 H56 O4 '
_chemical_formula_sum 'C44 H56 O4'
_chemical_formula_weight 648.89
_chemical_name_common t-Butyl-calix[4]arene
_chemical_name_systematic t-Butyl-calix[4]arene
_space_group_IT_number 14
_symmetry_cell_setting monoclinic
_symmetry_space_group_name_Hall '-P 2yn'
_symmetry_space_group_name_H-M 'P 1 21/n 1'
_atom_sites_solution_hydrogens geom
_atom_sites_solution_primary direct
_atom_sites_solution_secondary difmap
_audit_creation_method SHELXL-97
_cell_angle_alpha 90.00
_cell_angle_beta 90.035(10)
_cell_angle_gamma 90.00
_cell_formula_units_Z 4
_cell_length_a 12.636(2)
_cell_length_b 25.769(5)
_cell_length_c 12.646(2)
_cell_measurement_temperature 173(2)
_cell_volume 4117.8(12)
_computing_structure_refinement 'SHELXL-97 (Sheldrick, 1997)'
_computing_structure_solution 'SHELXS-97 (Sheldrick, 1990)'
_diffrn_ambient_temperature 173(2)
_diffrn_measured_fraction_theta_full 1.000
_diffrn_measured_fraction_theta_max 1.000
_diffrn_radiation_monochromator graphite
_diffrn_radiation_source 'fine-focus sealed tube'
_diffrn_radiation_type MoK\a
_diffrn_radiation_wavelength 0.71070
_diffrn_reflns_av_R_equivalents 0.1499
_diffrn_reflns_av_sigmaI/netI 0.1359
_diffrn_reflns_limit_h_max 13
_diffrn_reflns_limit_h_min -13
_diffrn_reflns_limit_k_max 27
_diffrn_reflns_limit_k_min -27
_diffrn_reflns_limit_l_max 13
_diffrn_reflns_limit_l_min -13
_diffrn_reflns_number 25393
_diffrn_reflns_theta_full 22.50
_diffrn_reflns_theta_max 22.50
_diffrn_reflns_theta_min 1.58
_exptl_absorpt_coefficient_mu 0.065
_exptl_absorpt_correction_type empirical
_exptl_absorpt_process_details sadabs
_exptl_crystal_colour colourless
_exptl_crystal_density_diffrn 1.047
_exptl_crystal_F_000 1408
_exptl_crystal_size_max 0.4
_exptl_crystal_size_mid 0.4
_exptl_crystal_size_min 0.1
_refine_diff_density_max 0.245
_refine_diff_density_min -0.232
_refine_diff_density_rms 0.050
_refine_ls_extinction_method none
_refine_ls_goodness_of_fit_ref 0.859
_refine_ls_hydrogen_treatment mixed
_refine_ls_matrix_type full
_refine_ls_number_parameters 491
_refine_ls_number_reflns 5386
_refine_ls_number_restraints 74
_refine_ls_restrained_S_all 0.859
_refine_ls_R_factor_all 0.1565
_refine_ls_R_factor_gt 0.0641
_refine_ls_shift/su_max 0.039
_refine_ls_shift/su_mean 0.003
_refine_ls_structure_factor_coef Fsqd
_refine_ls_weighting_details 'calc w=1/[\s^2^(Fo^2^)+(0.0712P)^2^+0.0000P] where P=(Fo^2^+2Fc^2^)/3'
_refine_ls_weighting_scheme calc
_refine_ls_wR_factor_gt 0.1286
_refine_ls_wR_factor_ref 0.1522
_reflns_number_gt 2550
_reflns_number_total 5386
_reflns_threshold_expression >2sigma(I)
_cod_data_source_file ja0351701si20030308_041547.cif
_cod_data_source_block ku123
_cod_original_cell_volume 4117.6(13)
_cod_database_code 4114066

loop_
_symmetry_equiv_pos_as_xyz
'x, y, z'
'-x+1/2, y+1/2, -z+1/2'
'-x, -y, -z'
'x-1/2, -y-1/2, z-1/2'

loop_
_atom_site_label
_atom_site_type_symbol
_atom_site_fract_x
_atom_site_fract_y
_atom_site_fract_z
_atom_site_U_iso_or_equiv
_atom_site_adp_type
_atom_site_occupancy
_atom_site_symmetry_multiplicity
_atom_site_calc_flag
_atom_site_refinement_flags
_atom_site_disorder_assembly
_atom_site_disorder_group
C8 C 0.5935(4) 0.41481(17) 0.1497(4) 0.0380(8) Uani 0.33 1 d PD A -1
C9 C 0.6741(5) 0.4579(2) 0.1280(6) 0.0619(14) Uani 0.33 1 d PD A -1
H9A H 0.7352 0.4536 0.1748 0.074 Uiso 0.33 1 calc PR A -1
H9B H 0.6412 0.4918 0.1411 0.074 Uiso 0.33 1 calc PR A -1
H9C H 0.6973 0.4560 0.0542 0.074 Uiso 0.33 1 calc PR A -1
C10 C 0.5270(5) 0.3997(3) 0.0534(4) 0.0471(11) Uani 0.33 1 d PD A -1
H10A H 0.5720 0.3824 0.0012 0.057 Uiso 0.33 1 calc PR A -1
H10B H 0.4961 0.4310 0.0220 0.057 Uiso 0.33 1 calc PR A -1
H10C H 0.4703 0.3762 0.0754 0.057 Uiso 0.33 1 calc PR A -1
C11 C 0.5211(5) 0.4338(3) 0.2389(5) 0.0606(14) Uani 0.33 1 d PD A -1
H11A H 0.4727 0.4058 0.2593 0.073 Uiso 0.33 1 calc PR A -1
H11B H 0.4802 0.4638 0.2143 0.073 Uiso 0.33 1 calc PR A -1
H11C H 0.5642 0.4439 0.3000 0.073 Uiso 0.33 1 calc PR A -1
C8A C 0.5815(2) 0.41364(10) 0.1664(3) 0.0380(8) Uani 0.67 1 d PD A -2
C9A C 0.6062(3) 0.43358(14) 0.0559(3) 0.0619(14) Uani 0.67 1 d PD A -2
H9A1 H 0.6775 0.4485 0.0549 0.074 Uiso 0.67 1 calc PR A -2
H9A2 H 0.5546 0.4603 0.0363 0.074 Uiso 0.67 1 calc PR A -2
H9A3 H 0.6023 0.4048 0.0054 0.074 Uiso 0.67 1 calc PR A -2
C10A C 0.4634(2) 0.40231(14) 0.1652(3) 0.0471(11) Uani 0.67 1 d PD A -2
H10D H 0.4414 0.3931 0.0933 0.057 Uiso 0.67 1 calc PR A -2
H10E H 0.4245 0.4332 0.1885 0.057 Uiso 0.67 1 calc PR A -2
H10F H 0.4481 0.3734 0.2131 0.057 Uiso 0.67 1 calc PR A -2
C11A C 0.6080(3) 0.45617(12) 0.2468(3) 0.0606(14) Uani 0.67 1 d PD A -2
H11D H 0.6246 0.4403 0.3152 0.073 Uiso 0.67 1 calc PR A -2
H11E H 0.5471 0.4794 0.2547 0.073 Uiso 0.67 1 calc PR A -2
H11F H 0.6692 0.4760 0.2219 0.073 Uiso 0.67 1 calc PR A -2
C30 C 1.2938(2) 0.40652(11) 0.5481(2) 0.0388(8) Uani 0.77 1 d PD A -3
C31 C 1.2112(3) 0.44834(12) 0.5738(3) 0.0696(11) Uani 0.77 1 d PD A -3
H31A H 1.1417 0.4371 0.5483 0.083 Uiso 0.77 1 calc PR A -3
H31B H 1.2310 0.4809 0.5390 0.083 Uiso 0.77 1 calc PR A -3
H31C H 1.2083 0.4537 0.6505 0.083 Uiso 0.77 1 calc PR A -3
C32 C 1.3570(2) 0.39390(12) 0.6490(2) 0.0536(9) Uani 0.77 1 d PD A -3
H32A H 1.3114 0.3984 0.7110 0.064 Uiso 0.77 1 calc PR A -3
H32B H 1.4179 0.4173 0.6543 0.064 Uiso 0.77 1 calc PR A -3
H32C H 1.3819 0.3579 0.6459 0.064 Uiso 0.77 1 calc PR A -3
C33 C 1.3694(3) 0.42506(11) 0.4635(2) 0.0559(11) Uani 0.77 1 d PD A -3
H33A H 1.4137 0.3960 0.4402 0.067 Uiso 0.77 1 calc PR A -3
H33B H 1.4145 0.4526 0.4923 0.067 Uiso 0.77 1 calc PR A -3
H33C H 1.3291 0.4386 0.4033 0.067 Uiso 0.77 1 calc PR A -3
C30A C 1.2820(5) 0.4117(2) 0.5426(5) 0.0388(8) Uani 0.23 1 d PD A -4
C31A C 1.2015(6) 0.4543(2) 0.5753(9) 0.0696(11) Uani 0.23 1 d PD A -4
H31D H 1.1704 0.4698 0.5118 0.083 Uiso 0.23 1 calc PR A -4
H31E H 1.2378 0.4811 0.6165 0.083 Uiso 0.23 1 calc PR A -4
H31F H 1.1453 0.4387 0.6184 0.083 Uiso 0.23 1 calc PRD A -4
C32A C 1.3475(7) 0.3967(4) 0.6419(6) 0.0536(9) Uani 0.23 1 d PD A -4
H32D H 1.3636 0.4281 0.6828 0.064 Uiso 0.23 1 calc PR A -4
H32E H 1.4137 0.3801 0.6199 0.064 Uiso 0.23 1 calc PR A -4
H32F H 1.3066 0.3726 0.6856 0.064 Uiso 0.23 1 calc PR A -4
C33A C 1.3602(6) 0.4458(2) 0.4790(6) 0.0559(11) Uani 0.23 1 d PD A -4
H33D H 1.3595 0.4351 0.4047 0.067 Uiso 0.23 1 calc PRD A -4
H33E H 1.4317 0.4416 0.5078 0.067 Uiso 0.23 1 calc PR A -4
H33F H 1.3390 0.4823 0.4844 0.067 Uiso 0.23 1 calc PR A -4
C41 C 1.1452(2) 0.41082(12) -0.0001(2) 0.0251(7) Uani 0.61 1 d PD A -5
C42 C 1.1664(3) 0.45210(14) 0.0826(3) 0.0581(11) Uani 0.61 1 d PD A -5
H42A H 1.0993 0.4629 0.1148 0.070 Uiso 0.61 1 calc PR A -5
H42B H 1.2003 0.4821 0.0492 0.070 Uiso 0.61 1 calc PR A -5
H42C H 1.2132 0.4380 0.1373 0.070 Uiso 0.61 1 calc PR A -5
C43 C 1.2492(3) 0.39962(16) -0.0587(3) 0.0603(11) Uani 0.61 1 d PD A -5
H43A H 1.2952 0.3784 -0.0137 0.072 Uiso 0.61 1 calc PR A -5
H43B H 1.2848 0.4324 -0.0752 0.072 Uiso 0.61 1 calc PR A -5
H43C H 1.2339 0.3809 -0.1244 0.072 Uiso 0.61 1 calc PR A -5
C44 C 1.0685(3) 0.43386(16) -0.0794(3) 0.0625(11) Uani 0.61 1 d PD A -5
H44A H 1.0649 0.4115 -0.1419 0.075 Uiso 0.61 1 calc PR A -5
H44B H 1.0929 0.4685 -0.1002 0.075 Uiso 0.61 1 calc PR A -5
H44C H 0.9982 0.4365 -0.0473 0.075 Uiso 0.61 1 calc PR A -5
C41A C 1.1306(3) 0.40917(18) -0.0149(3) 0.0251(7) Uani 0.39 1 d PD A -6
C42A C 1.1608(6) 0.4546(2) 0.0560(5) 0.0581(11) Uani 0.39 1 d PD A -6
H42D H 1.0966 0.4709 0.0839 0.070 Uiso 0.39 1 calc PR A -6
H42E H 1.2010 0.4801 0.0149 0.070 Uiso 0.39 1 calc PR A -6
H42F H 1.2044 0.4421 0.1148 0.070 Uiso 0.39 1 calc PR A -6
C43A C 1.2279(4) 0.3959(3) -0.0821(5) 0.0603(11) Uani 0.39 1 d PD A -6
H43D H 1.2765 0.3743 -0.0408 0.072 Uiso 0.39 1 calc PR A -6
H43E H 1.2639 0.4280 -0.1030 0.072 Uiso 0.39 1 calc PR A -6
H43F H 1.2055 0.3770 -0.1456 0.072 Uiso 0.39 1 calc PR A -6
C44A C 1.0443(4) 0.4277(3) -0.0896(5) 0.0625(11) Uani 0.39 1 d PD A -6
H44D H 1.0257 0.3997 -0.1386 0.075 Uiso 0.39 1 calc PR A -6
H44E H 1.0699 0.4577 -0.1297 0.075 Uiso 0.39 1 calc PR A -6
H44F H 0.9817 0.4376 -0.0487 0.075 Uiso 0.39 1 calc PR A -6
O1 O 0.80502(12) 0.22826(6) 0.27629(11) 0.0400(5) Uani 1 1 d D . .
H11K H 0.8328(15) 0.2322(13) 0.3363(7) 0.080 Uiso 0.50 1 d PD . .
H12K H 0.8473(11) 0.2134(7) 0.2339(10) 0.080 Uiso 0.50 1 d PD . .
O2 O 0.87124(11) 0.22433(5) 0.47735(11) 0.0353(5) Uani 1 1 d D . .
H21K H 0.8292(9) 0.2292(12) 0.4264(9) 0.080 Uiso 0.50 1 d PD . .
H22K H 0.9245(8) 0.2084(7) 0.4540(18) 0.080 Uiso 0.50 1 d PD . .
O3 O 1.07492(11) 0.22299(6) 0.41214(11) 0.0350(5) Uani 1 1 d D . .
H31K H 1.0195(8) 0.2212(16) 0.4494(10) 0.080 Uiso 0.50 1 d PD . .
H32K H 1.0529(17) 0.2281(14) 0.3495(7) 0.080 Uiso 0.50 1 d PD . .
O4 O 1.00900(11) 0.22795(5) 0.21316(11) 0.0357(5) Uani 1 1 d D . .
H41K H 1.0352(13) 0.2082(6) 0.2589(11) 0.080 Uiso 0.50 1 d PD . .
H42K H 0.9427(6) 0.2248(14) 0.212(3) 0.080 Uiso 0.50 1 d PD . .
C1 C 0.75826(16) 0.27465(8) 0.24764(17) 0.0280(4) Uani 1 1 d . A .
C2 C 0.77615(17) 0.29757(9) 0.14999(17) 0.0303(7) Uani 1 1 d . . .
C3 C 0.72110(17) 0.34248(8) 0.12500(18) 0.0362(8) Uani 1 1 d . A .
H3 H 0.7347 0.3585 0.0587 0.043 Uiso 1 1 calc R . .
C4 C 0.64595(16) 0.36582(8) 0.19254(17) 0.0300(7) Uani 1 1 d D . .
C5 C 0.63108(17) 0.34120(8) 0.28971(15) 0.0284(7) Uani 1 1 d . A .
H5 H 0.5815 0.3555 0.3380 0.034 Uiso 1 1 calc R . .
C6 C 0.68605(17) 0.29627(8) 0.31912(17) 0.0310(7) Uani 1 1 d . . .
C7 C 0.66728(16) 0.27240(9) 0.42775(16) 0.0331(8) Uani 1 1 d . A .
H7A H 0.6743 0.2342 0.4226 0.040 Uiso 1 1 calc R . .
H7B H 0.5941 0.2803 0.4507 0.040 Uiso 1 1 calc R . .
C12 C 0.84135(17) 0.26923(8) 0.53008(16) 0.0285(7) Uani 1 1 d . A .
C13 C 0.74484(16) 0.29269(8) 0.51054(17) 0.0303(7) Uani 1 1 d . . .
C14 C 0.71976(18) 0.33808(8) 0.56564(16) 0.0339(8) Uani 1 1 d . A .
H14 H 0.6537 0.3545 0.5530 0.041 Uiso 1 1 calc R . .
C15 C 0.78943(17) 0.35966(8) 0.63851(16) 0.0273(7) Uani 1 1 d . . .
C16 C 0.88547(17) 0.33477(8) 0.65442(16) 0.0317(8) Uani 1 1 d . A .
H16 H 0.9338 0.3491 0.7040 0.038 Uiso 1 1 calc R . .
C17 C 0.91404(16) 0.28977(8) 0.60110(16) 0.0242(7) Uani 1 1 d . . .
C18 C 1.02353(15) 0.26663(8) 0.61979(17) 0.0302(8) Uani 1 1 d . A .
H18A H 1.0459 0.2735 0.6935 0.036 Uiso 1 1 calc R . .
H18B H 1.0206 0.2286 0.6097 0.036 Uiso 1 1 calc R . .
C19 C 0.76223(17) 0.40883(10) 0.70074(18) 0.0406(8) Uani 1 1 d . A .
C20 C 0.65374(19) 0.43035(10) 0.6718(2) 0.0769(11) Uani 1 1 d . . .
H20A H 0.6379 0.4604 0.7164 0.092 Uiso 1 1 calc R A .
H20B H 0.5999 0.4035 0.6829 0.092 Uiso 1 1 calc R . .
H20C H 0.6536 0.4409 0.5973 0.092 Uiso 1 1 calc R . .
C21 C 0.7657(2) 0.39530(9) 0.81908(18) 0.0534(9) Uani 1 1 d . . .
H21A H 0.8174 0.3676 0.8310 0.064 Uiso 1 1 calc R A .
H21B H 0.6956 0.3836 0.8421 0.064 Uiso 1 1 calc R . .
H21C H 0.7863 0.4261 0.8596 0.064 Uiso 1 1 calc R . .
C22 C 0.84422(19) 0.45124(9) 0.6783(2) 0.0546(10) Uani 1 1 d . . .
H22A H 0.8366 0.4632 0.6052 0.066 Uiso 1 1 calc R A .
H22B H 0.9155 0.4372 0.6887 0.066 Uiso 1 1 calc R . .
H22C H 0.8330 0.4804 0.7267 0.066 Uiso 1 1 calc R . .
C23 C 1.12543(17) 0.26962(9) 0.44348(16) 0.0289(7) Uani 1 1 d . A .
C24 C 1.10378(15) 0.28989(8) 0.54378(17) 0.0282(7) Uani 1 1 d . . .
C25 C 1.16106(16) 0.33373(8) 0.57226(17) 0.0282(7) Uani 1 1 d . A .
H25 H 1.1489 0.3478 0.6407 0.034 Uiso 1 1 calc RD . .
C26 C 1.23455(17) 0.35861(8) 0.50865(16) 0.0298(7) Uani 1 1 d D . .
C27 C 1.24993(16) 0.33607(8) 0.40908(16) 0.0300(8) Uani 1 1 d . A .
H27 H 1.2999 0.3515 0.3626 0.036 Uiso 1 1 calc RD . .
C28 C 1.19589(17) 0.29249(9) 0.37520(17) 0.0288(7) Uani 1 1 d . . .
C29 C 1.21517(17) 0.27144(9) 0.26400(16) 0.0311(7) Uani 1 1 d . A .
H29A H 1.2085 0.2332 0.2650 0.037 Uiso 1 1 calc R . .
H29B H 1.2883 0.2801 0.2420 0.037 Uiso 1 1 calc R . .
C34 C 1.03817(16) 0.27308(8) 0.16248(17) 0.0280(4) Uani 1 1 d . A .
C35 C 1.13735(17) 0.29375(8) 0.18328(16) 0.0232(7) Uani 1 1 d . . .
C36 C 1.16710(17) 0.33803(8) 0.12797(16) 0.0302(7) Uani 1 1 d . A .
H36 H 1.2350 0.3524 0.1415 0.036 Uiso 1 1 calc R . .
C37 C 1.10214(17) 0.36258(8) 0.05333(16) 0.0297(7) Uani 1 1 d D . .
C38 C 1.00136(17) 0.34008(8) 0.03913(16) 0.0275(7) Uani 1 1 d . A .
H38 H 0.9538 0.3565 -0.0086 0.033 Uiso 1 1 calc R . .
C39 C 0.96769(17) 0.29598(8) 0.08999(17) 0.0268(7) Uani 1 1 d . . .
C40 C 0.85559(15) 0.27409(10) 0.07353(16) 0.0289(8) Uani 1 1 d . A .
H40A H 0.8326 0.2812 0.0001 0.035 Uiso 1 1 calc R . .
H40B H 0.8571 0.2360 0.0833 0.035 Uiso 1 1 calc R . .

loop_
_atom_site_aniso_label
_atom_site_aniso_U_11
_atom_site_aniso_U_22
_atom_site_aniso_U_33
_atom_site_aniso_U_23
_atom_site_aniso_U_13
_atom_site_aniso_U_12
C8 0.0398(16) 0.0335(11) 0.0409(15) 0.0163(14) 0.0268(15) 0.0041(12)
C9 0.063(3) 0.048(2) 0.074(3) 0.003(2) 0.019(2) -0.001(2)
C10 0.033(2) 0.066(2) 0.043(2) -0.003(2) 0.0144(19) 0.0032(19)
C11 0.083(3) 0.0217(19) 0.077(3) -0.0040(19) -0.011(3) -0.0071(19)
C8A 0.0398(16) 0.0335(11) 0.0409(15) 0.0163(14) 0.0268(15) 0.0041(12)
C9A 0.063(3) 0.048(2) 0.074(3) 0.003(2) 0.019(2) -0.001(2)
C10A 0.033(2) 0.066(2) 0.043(2) -0.003(2) 0.0144(19) 0.0032(19)
C11A 0.083(3) 0.0217(19) 0.077(3) -0.0040(19) -0.011(3) -0.0071(19)
C30 0.0378(15) 0.0331(14) 0.0455(15) -0.0078(13) 0.0004(13) -0.0014(13)
C31 0.066(2) 0.0404(17) 0.102(2) -0.0101(17) -0.0018(18) -0.0009(16)
C32 0.0592(18) 0.0560(17) 0.0455(17) -0.0018(14) -0.0175(15) -0.0042(15)
C33 0.108(2) 0.036(2) 0.0240(16) -0.0206(15) 0.0173(17) -0.0331(19)
C30A 0.0378(15) 0.0331(14) 0.0455(15) -0.0078(13) 0.0004(13) -0.0014(13)
C31A 0.066(2) 0.0404(17) 0.102(2) -0.0101(17) -0.0018(18) -0.0009(16)
C32A 0.0592(18) 0.0560(17) 0.0455(17) -0.0018(14) -0.0175(15) -0.0042(15)
C33A 0.108(2) 0.036(2) 0.0240(16) -0.0206(15) 0.0173(17) -0.0331(19)
C41 0.0152(13) 0.0382(14) 0.0219(14) -0.0039(12) -0.0073(12) 0.0098(12)
C42 0.091(2) 0.0450(17) 0.039(2) -0.0094(16) 0.0069(18) -0.0088(16)
C43 0.061(2) 0.0640(19) 0.056(2) 0.0370(16) 0.0077(17) -0.0026(17)
C44 0.0345(18) 0.0713(19) 0.082(2) 0.0474(17) -0.0357(17) -0.0311(16)
C41A 0.0152(13) 0.0382(14) 0.0219(14) -0.0039(12) -0.0073(12) 0.0098(12)
C42A 0.091(2) 0.0450(17) 0.039(2) -0.0094(16) 0.0069(18) -0.0088(16)
C43A 0.061(2) 0.0640(19) 0.056(2) 0.0370(16) 0.0077(17) -0.0026(17)
C44A 0.0345(18) 0.0713(19) 0.082(2) 0.0474(17) -0.0357(17) -0.0311(16)
O1 0.0470(10) 0.0401(9) 0.0329(9) -0.0072(8) -0.0010(8) 0.0015(8)
O2 0.0401(9) 0.0271(8) 0.0387(9) 0.0018(8) 0.0042(8) 0.0031(8)
O3 0.0319(9) 0.0441(9) 0.0291(9) 0.0053(8) -0.0060(8) 0.0006(8)
O4 0.0391(9) 0.0288(9) 0.0392(10) -0.0007(8) -0.0003(8) -0.0012(8)
C1 0.0189(8) 0.0297(8) 0.0354(9) -0.0054(8) 0.0094(10) -0.0006(8)
C2 0.0296(13) 0.0402(14) 0.0210(13) -0.0065(11) -0.0046(11) -0.0075(12)
C3 0.0390(15) 0.0315(13) 0.0380(14) 0.0145(12) -0.0040(12) -0.0086(12)
C4 0.0262(13) 0.0400(14) 0.0238(13) -0.0062(11) -0.0046(11) -0.0030(11)
C5 0.0355(14) 0.0379(13) 0.0117(12) 0.0000(11) -0.0013(11) -0.0115(12)
C6 0.0289(13) 0.0308(13) 0.0333(14) -0.0017(11) -0.0101(11) -0.0090(12)
C7 0.0212(13) 0.0391(15) 0.0391(15) 0.0016(12) 0.0071(12) -0.0069(11)
C12 0.0451(15) 0.0190(12) 0.0214(12) 0.0035(11) 0.0143(11) -0.0065(11)
C13 0.0184(12) 0.0389(14) 0.0335(14) -0.0005(11) 0.0077(12) -0.0089(11)
C14 0.0234(13) 0.0461(15) 0.0321(14) 0.0000(13) 0.0001(12) -0.0025(12)
C15 0.0286(13) 0.0333(14) 0.0199(13) -0.0033(11) -0.0051(11) 0.0073(11)
C16 0.0299(14) 0.0414(14) 0.0237(13) 0.0090(11) -0.0030(12) -0.0074(12)
C17 0.0221(12) 0.0301(13) 0.0205(13) 0.0104(11) -0.0043(11) -0.0022(11)
C18 0.0224(13) 0.0365(13) 0.0318(15) 0.0005(12) 0.0070(10) 0.0038(12)
C19 0.0321(14) 0.0508(17) 0.0388(15) -0.0119(13) 0.0050(13) -0.0029(13)
C20 0.0597(18) 0.0741(18) 0.097(2) -0.0525(17) -0.0252(17) 0.0382(16)
C21 0.0724(18) 0.0427(15) 0.0450(16) -0.0271(13) 0.0257(14) 0.0068(15)
C22 0.0643(18) 0.0426(16) 0.0569(18) -0.0029(14) -0.0087(15) -0.0060(15)
C23 0.0236(12) 0.0331(14) 0.0298(14) -0.0014(12) -0.0065(11) 0.0051(12)
C24 0.0108(12) 0.0389(14) 0.0350(14) 0.0088(11) -0.0038(11) 0.0123(11)
C25 0.0273(13) 0.0398(14) 0.0173(12) -0.0001(12) -0.0035(11) 0.0042(12)
C26 0.0245(13) 0.0366(14) 0.0285(14) 0.0038(11) 0.0044(11) 0.0050(12)
C27 0.0133(13) 0.0538(15) 0.0228(13) 0.0156(12) 0.0055(11) 0.0061(12)
C28 0.0300(14) 0.0352(14) 0.0211(13) -0.0018(11) -0.0027(12) -0.0022(12)
C29 0.0254(13) 0.0370(14) 0.0309(14) 0.0021(12) -0.0011(12) 0.0126(12)
C34 0.0189(8) 0.0297(8) 0.0354(9) -0.0054(8) 0.0094(10) -0.0006(8)
C35 0.0268(13) 0.0233(12) 0.0195(13) 0.0021(10) -0.0057(11) 0.0056(11)
C36 0.0210(13) 0.0433(14) 0.0263(13) -0.0133(12) 0.0019(12) -0.0021(12)
C37 0.0314(14) 0.0305(13) 0.0271(14) -0.0077(11) 0.0054(12) 0.0016(12)
C38 0.0374(14) 0.0248(13) 0.0205(13) 0.0043(11) -0.0021(12) 0.0076(11)
C39 0.0245(13) 0.0353(14) 0.0207(13) -0.0006(11) 0.0001(11) 0.0040(12)
C40 0.0241(13) 0.0501(16) 0.0126(12) -0.0039(12) -0.0070(11) 0.0017(12)

loop_
_atom_type_symbol
_atom_type_description
_atom_type_scat_dispersion_real
_atom_type_scat_dispersion_imag
_atom_type_scat_source
C C 0.0033 0.0016 'International Tables Vol C Tables 4.2.6.8 and 6.1.1.4'
H H 0.0000 0.0000 'International Tables Vol C Tables 4.2.6.8 and 6.1.1.4'
O O 0.0106 0.0060 'International Tables Vol C Tables 4.2.6.8 and 6.1.1.4'

loop_
_geom_angle_atom_site_label_1
_geom_angle_atom_site_label_2
_geom_angle_atom_site_label_3
_geom_angle
C4 C8 C10 108.1(4)
C4 C8 C9 112.1(4)
C10 C8 C9 114.0(5)
C4 C8 C11 105.2(4)
C10 C8 C11 109.8(4)
C9 C8 C11 107.3(5)
C4 C8A C10A 112.0(2)
C4 C8A C9A 111.4(2)
C10A C8A C9A 104.9(3)
C4 C8A C11A 108.7(2)
C10A C8A C11A 111.0(3)
C9A C8A C11A 108.8(3)
C33 C30 C26 109.5(2)
C33 C30 C31 110.9(2)
C26 C30 C31 107.7(2)
C33 C30 C32 109.0(2)
C26 C30 C32 110.7(2)
C31 C30 C32 109.0(2)
C33A C30A C32A 102.8(6)
C33A C30A C31A 99.0(5)
C32A C30A C31A 108.0(7)
C33A C30A C26 127.0(5)
C32A C30A C26 102.1(5)
C31A C30A C26 116.3(5)
C44 C41 C42 107.1(3)
C44 C41 C37 112.8(2)
C42 C41 C37 109.3(2)
C44 C41 C43 107.6(3)
C42 C41 C43 108.3(3)
C37 C41 C43 111.6(3)
C44A C41A C37 115.5(4)
C44A C41A C42A 107.7(4)
C37 C41A C42A 109.4(4)
C44A C41A C43A 107.5(4)
C37 C41A C43A 109.2(4)
C42A C41A C43A 107.2(4)
O1 C1 C2 122.12(19)
O1 C1 C6 116.98(18)
C2 C1 C6 120.8(2)
C3 C2 C1 118.4(2)
C3 C2 C40 121.2(2)
C1 C2 C40 120.32(19)
C2 C3 C4 123.7(2)
C5 C4 C3 115.46(19)
C5 C4 C8A 119.3(2)
C3 C4 C8A 125.2(2)
C5 C4 C8 129.1(3)
C3 C4 C8 115.4(3)
C8A C4 C8 9.9(2)
C4 C5 C6 122.86(19)
C5 C6 C1 118.7(2)
C5 C6 C7 119.72(19)
C1 C6 C7 121.54(19)
C6 C7 C13 112.33(18)
C13 C12 O2 121.23(19)
C13 C12 C17 122.1(2)
O2 C12 C17 116.64(18)
C12 C13 C14 118.5(2)
C12 C13 C7 122.59(19)
C14 C13 C7 118.88(19)
C15 C14 C13 121.4(2)
C16 C15 C14 117.7(2)
C16 C15 C19 120.32(19)
C14 C15 C19 121.98(19)
C15 C16 C17 122.9(2)
C12 C17 C16 117.39(19)
C12 C17 C18 123.41(18)
C16 C17 C18 119.16(18)
C24 C18 C17 110.68(17)
C20 C19 C15 112.33(19)
C20 C19 C22 107.7(2)
C15 C19 C22 110.07(19)
C20 C19 C21 110.0(2)
C15 C19 C21 107.84(19)
C22 C19 C21 108.84(19)
C28 C23 C24 122.5(2)
C28 C23 O3 118.69(18)
C24 C23 O3 118.81(18)
C25 C24 C23 115.89(19)
C25 C24 C18 120.28(19)
C23 C24 C18 123.84(19)
C26 C25 C24 125.1(2)
C25 C26 C27 115.05(19)
C25 C26 C30 120.8(2)
C27 C26 C30 124.1(2)
C25 C26 C30A 120.3(3)
C27 C26 C30A 124.0(3)
C30 C26 C30A 7.8(3)
C28 C27 C26 123.15(19)
C23 C28 C27 118.3(2)
C23 C28 C29 122.0(2)
C27 C28 C29 119.67(19)
C28 C29 C35 112.23(18)
O4 C34 C35 118.54(18)
O4 C34 C39 119.17(18)
C35 C34 C39 122.27(19)
C34 C35 C36 117.67(19)
C34 C35 C29 124.26(19)
C36 C35 C29 118.06(19)
C35 C36 C37 123.4(2)
C36 C37 C38 115.38(19)
C36 C37 C41 117.4(2)
C38 C37 C41 127.2(2)
C36 C37 C41A 126.9(2)
C38 C37 C41A 117.7(2)
C41 C37 C41A 10.1(2)
C39 C38 C37 124.1(2)
C38 C39 C34 117.12(19)
C38 C39 C40 121.69(19)
C34 C39 C40 121.10(19)
C2 C40 C39 112.11(18)

loop_
_geom_bond_atom_site_label_1
_geom_bond_atom_site_label_2
_geom_bond_distance
C8 C4 1.525(5)
C8 C10 1.529(7)
C8 C9 1.532(7)
C8 C11 1.533(8)
C8A C4 1.514(3)
C8A C10A 1.521(4)
C8A C9A 1.522(4)
C8A C11A 1.532(4)
C30 C33 1.512(4)
C30 C26 1.528(3)
C30 C31 1.535(4)
C30 C32 1.538(4)
C30A C33A 1.548(9)
C30A C32A 1.552(9)
C30A C31A 1.552(9)
C30A C26 1.554(6)
C41 C44 1.515(5)
C41 C42 1.516(5)
C41 C37 1.516(4)
C41 C43 1.536(5)
C41A C44A 1.519(7)
C41A C37 1.522(5)
C41A C42A 1.524(7)
C41A C43A 1.534(7)
O1 C1 1.382(3)
O2 C12 1.388(2)
O3 C23 1.417(3)
O4 C34 1.378(2)
C1 C2 1.388(3)
C1 C6 1.400(3)
C2 C3 1.387(3)
C2 C40 1.520(3)
C3 C4 1.412(3)
C4 C5 1.396(3)
C5 C6 1.400(3)
C6 C7 1.524(3)
C7 C13 1.526(3)
C12 C13 1.383(3)
C12 C17 1.389(3)
C13 C14 1.398(3)
C14 C15 1.390(3)
C15 C16 1.387(3)
C15 C19 1.531(3)
C16 C17 1.389(3)
C17 C18 1.525(3)
C18 C24 1.521(3)
C19 C20 1.523(3)
C19 C22 1.532(3)
C19 C21 1.537(3)
C23 C28 1.373(3)
C23 C24 1.399(3)
C24 C25 1.389(3)
C25 C26 1.386(3)
C26 C27 1.400(3)
C27 C28 1.382(3)
C28 C29 1.527(3)
C29 C35 1.529(3)
C34 C35 1.387(3)
C34 C39 1.407(3)
C35 C36 1.390(3)
C36 C37 1.401(3)
C37 C38 1.411(3)
C38 C39 1.374(3)
C39 C40 1.539(3)
